data_4022253
loop_
_publ_author_name
'Kazunori Tsubaki'
'Tadamune Otsubo'
'Tatsuya Morimoto'
'Hiromi Maruoka'
'Mika Furukawa'
'Yashima Momose'
'Muhong Shang'
'Kaoru Fuji'

_publ_section_title
;
 Modification of the Upper Rim of Homooxacalix[3]arenes and
 Complexation between a Nitrohomooxacalix[3]arene
 Derivative and n-Hexylamine
;
_journal_name_full 'Journal of Organic Chemistry'
_journal_page_first 8151
_journal_page_last 8156
_journal_paper_doi 10.1021/jo026152p
_journal_volume 67
_journal_year 2002
_chemical_formula_moiety 'C34 H43 N O8 '
_chemical_formula_sum 'C34 H43 N O8'
_chemical_formula_weight 593.72
_space_group_IT_number 9
_symmetry_cell_setting monoclinic
_symmetry_Int_Tables_number 9
_symmetry_space_group_name_Hall 'C -2yc'
_symmetry_space_group_name_H-M 'C 1 c 1'
_audit_creation_date 'Thu Jul  5 09:54:08 2002'
_audit_creation_method 'from TEXRAY.INF file'
_cell_angle_alpha 90
_cell_angle_beta 95.768(8)
_cell_angle_gamma 90
_cell_formula_units_Z 4
_cell_length_a 9.6035(8)
_cell_length_b 19.580(3)
_cell_length_c 17.734(3)
_cell_measurement_reflns_used 22
_cell_measurement_temperature 293.2
_cell_measurement_theta_max 40.0
_cell_measurement_theta_min 39.0
_cell_volume 3317.8(7)
_computing_cell_refinement 'Rigaku/AFC Diffractometer Control'
_computing_data_collection 'Rigaku/AFC Diffractometer Control'
_computing_data_reduction teXsan
_computing_publication_material teXsan
_computing_structure_refinement teXsan
_diffrn_ambient_temperature 293.2
_diffrn_measurement_device 'Rigaku AFC7R'
_diffrn_measurement_method \w-2\q
_diffrn_orient_matrix_UB_11 0.05304
_diffrn_orient_matrix_UB_12 -0.02769
_diffrn_orient_matrix_UB_13 0.04070
_diffrn_orient_matrix_UB_21 -0.04123
_diffrn_orient_matrix_UB_22 -0.04276
_diffrn_orient_matrix_UB_23 -0.02361
_diffrn_orient_matrix_UB_31 0.08025
_diffrn_orient_matrix_UB_32 -0.00368
_diffrn_orient_matrix_UB_33 -0.03160
_diffrn_radiation_detector 'scintillation counter'
_diffrn_radiation_monochromator filter
_diffrn_radiation_source 'Rigaku rotating anode'
_diffrn_radiation_type 'Cu K\a'
_diffrn_radiation_wavelength 1.5418
_diffrn_reflns_av_R_equivalents 0.196
_diffrn_reflns_av_sigmaI/netI 0.062
_diffrn_reflns_limit_h_max 11
_diffrn_reflns_limit_h_min 0
_diffrn_reflns_limit_k_max 23
_diffrn_reflns_limit_k_min -23
_diffrn_reflns_limit_l_max 21
_diffrn_reflns_limit_l_min -21
_diffrn_reflns_number 6428
_diffrn_reflns_reduction_process 'Lp corrections applied'
_diffrn_reflns_theta_max 68.09
_diffrn_reflns_theta_min 2.50
_diffrn_standards_decay_% -0.04
_diffrn_standards_interval_count 150
_diffrn_standards_number 3
_exptl_absorpt_coefficient_mu 0.688
_exptl_absorpt_correction_T_max 1.000
_exptl_absorpt_correction_T_min 0.191
_exptl_absorpt_correction_type '\y scans(North,Phillips & Mathews,1968)'
_exptl_crystal_colour colorless
_exptl_crystal_density_diffrn 1.189
_exptl_crystal_density_meas ?
_exptl_crystal_description prismatic
_exptl_crystal_F_000 1272.00
_exptl_crystal_size_max 0.500
_exptl_crystal_size_mid 0.500
_exptl_crystal_size_min 0.200
_refine_diff_density_max 0.48
_refine_diff_density_min -0.35
_refine_ls_extinction_method none
_refine_ls_goodness_of_fit_obs 1.620
_refine_ls_matrix_type full
_refine_ls_number_constraints 0
_refine_ls_number_parameters 448
_refine_ls_number_reflns 3478
_refine_ls_number_restraints 0
_refine_ls_R_factor_obs 0.1217
_refine_ls_shift/esd_max 0.0640
_refine_ls_shift/esd_mean 0.0030
_refine_ls_structure_factor_coef F
_refine_ls_weighting_details 'w = 1/[\s^2^(Fo) + 0.01000|Fo|^2^]'
_refine_ls_weighting_scheme calc
_refine_ls_wR_factor_obs 0.1727
_reflns_number_observed 3478
_reflns_number_total 4374
_reflns_observed_criterion >1.5sigma(I)
_cod_data_source_file jo026152p-2_s2.cif
_cod_data_source_block furukawa01
_cod_depositor_comments
;
The following automatic conversions were performed:

'_refine_ls_weighting_scheme' value 'w = 1/[\s^2^(Fo) +
0.01000|Fo|^2^]' was changed to 'calc'. New tag
'_refine_ls_weighting_details' was created. The value of the new tag
was set to 'w = 1/[\s^2^(Fo) + 0.01000|Fo|^2^]'.

Automatic conversion script
Id: cif_fix_values 3143 2015-03-26 13:38:13Z robertas 
;
_cod_original_sg_symbol_H-M 'C c          '
_cod_original_formula_sum 'C34 H43 N O8 '
_cod_database_code 4022253

loop_
_symmetry_equiv_pos_as_xyz
x,y,z
x,-y,1/2+z
1/2+x,1/2+y,z
1/2+x,1/2-y,1/2+z

loop_
_atom_site_aniso_label
_atom_site_aniso_U_11
_atom_site_aniso_U_22
_atom_site_aniso_U_33
_atom_site_aniso_U_12
_atom_site_aniso_U_13
_atom_site_aniso_U_23
O(1) 0.056(3) 0.049(3) 0.064(3) 0.001(2) -0.019(2) -0.007(2)
O(2) 0.060(3) 0.064(3) 0.049(3) 0.012(2) -0.002(2) -0.003(2)
O(3) 0.048(3) 0.085(4) 0.044(3) 0.012(2) -0.002(2) -0.006(2)
O(4) 0.051(3) 0.111(5) 0.048(3) -0.005(3) -0.001(2) -0.002(3)
O(5) 0.093(5) 0.081(4) 0.047(3) 0.006(3) 0.011(3) -0.008(2)
O(6) 0.068(4) 0.066(4) 0.111(6) -0.012(3) 0.007(4) 0.012(3)
O(7) 0.099(6) 0.121(6) 0.056(4) 0.004(5) 0.003(4) -0.022(4)
O(8) 0.105(6) 0.071(4) 0.093(5) 0.026(4) 0.009(4) -0.020(3)
N(1) 0.069(4) 0.063(4) 0.066(4) -0.003(3) 0.012(3) -0.014(3)
C(1) 0.053(4) 0.062(4) 0.055(4) 0.014(3) -0.008(3) 0.002(3)
C(2) 0.071(6) 0.060(5) 0.069(5) 0.009(4) -0.017(4) -0.004(3)
C(3) 0.055(4) 0.056(4) 0.062(4) 0.000(3) -0.021(4) -0.002(3)
C(4) 0.045(3) 0.045(3) 0.053(4) -0.006(3) -0.007(3) 0.004(2)
C(5) 0.050(4) 0.060(4) 0.042(4) -0.007(3) -0.003(3) -0.006(3)
C(6) 0.048(4) 0.057(4) 0.058(4) -0.010(3) 0.011(3) -0.007(3)
C(7) 0.043(4) 0.050(4) 0.064(4) 0.006(3) 0.005(3) -0.002(3)
C(8) 0.044(3) 0.068(4) 0.043(4) -0.002(3) -0.005(3) 0.009(3)
C(9) 0.046(3) 0.049(3) 0.050(4) -0.004(3) -0.001(3) -0.003(3)
C(10) 0.063(5) 0.061(4) 0.052(4) 0.008(3) -0.008(3) 0.003(3)
C(11) 0.057(4) 0.090(6) 0.043(4) 0.014(4) -0.004(3) -0.002(3)
C(12) 0.056(4) 0.082(5) 0.034(3) 0.013(4) -0.007(3) -0.006(3)
C(13) 0.066(5) 0.071(5) 0.040(3) 0.014(4) 0.007(3) 0.005(3)
C(14) 0.064(5) 0.086(6) 0.039(4) 0.010(4) 0.007(3) 0.012(3)
C(15) 0.068(5) 0.073(5) 0.040(3) 0.015(4) 0.010(3) 0.000(3)
C(16) 0.060(4) 0.080(5) 0.036(3) 0.004(4) -0.004(3) 0.008(3)
C(17) 0.045(3) 0.090(5) 0.031(3) 0.006(3) -0.001(3) -0.003(3)
C(18) 0.071(5) 0.088(6) 0.049(4) 0.002(4) 0.000(4) 0.004(4)
C(19) 0.072(6) 0.069(6) 0.068(5) 0.015(5) 0.020(4) 0.013(4)
C(20) 0.053(4) 0.059(4) 0.056(4) 0.009(3) 0.009(3) 0.009(3)
C(21) 0.056(4) 0.065(4) 0.044(4) 0.002(3) 0.003(3) -0.002(3)
C(22) 0.054(4) 0.063(4) 0.056(4) 0.001(3) 0.004(3) 0.001(3)
C(23) 0.061(4) 0.073(5) 0.043(4) -0.001(4) 0.002(3) 0.005(3)
C(24) 0.050(4) 0.058(4) 0.075(5) 0.008(3) 0.000(3) 0.015(3)
C(25) 0.070(6) 0.108(8) 0.065(6) -0.008(5) 0.017(4) 0.009(5)
C(26) 0.065(6) 0.104(9) 0.18(2) -0.023(6) -0.001(8) 0.023(9)
C(27) 0.079(6) 0.090(7) 0.069(6) 0.006(5) 0.024(5) 0.018(5)
C(28) 0.081(8) 0.14(1) 0.087(9) 0.003(7) 0.005(6) -0.002(7)
C(29) 0.15(2) 0.13(1) 0.22(3) 0.01(1) 0.10(2) 0.05(2)
C(30) 0.095(9) 0.24(2) 0.065(7) -0.02(1) 0.030(7) -0.004(9)
C(31) 0.092(7) 0.071(5) 0.075(6) -0.024(5) 0.029(5) -0.007(4)
C(32) 0.18(2) 0.23(3) 0.21(3) -0.13(2) 0.12(2) -0.10(2)
C(33) 0.22(2) 0.10(1) 0.14(2) -0.07(1) 0.01(2) 0.016(10)
C(34) 0.31(4) 0.21(2) 0.11(1) -0.19(3) 0.05(2) -0.04(1)

loop_
_atom_site_label
_atom_site_fract_x
_atom_site_fract_y
_atom_site_fract_z
_atom_site_U_iso_or_equiv
_atom_site_thermal_displace_type
_atom_site_calc_flag
_atom_site_occupancy
_atom_site_refinement_flags
O(1) 0.4925 0.3020(3) -0.0126 0.058(1) Uani d 1.00 S
O(2) 0.5365 0.2086(3) 0.0975 0.058(1) Uani d 1.00 S
O(3) 0.8103(7) 0.1427(3) 0.1650(4) 0.059(1) Uani d 1.00 .
O(4) 0.8508(8) 0.2963(4) 0.2390(4) 0.070(2) Uani d 1.00 .
O(5) 0.5525(9) 0.4278(3) 0.3105(4) 0.073(2) Uani d 1.00 .
O(6) 0.3498(9) 0.3344(4) 0.1252(5) 0.082(2) Uani d 1.00 .
O(7) 0.612(1) 0.0423(5) -0.1936(5) 0.092(3) Uani d 1.00 .
O(8) 0.743(1) -0.0151(4) -0.1132(5) 0.090(2) Uani d 1.00 .
N(1) 0.6640(9) 0.0326(4) -0.1299(5) 0.065(2) Uani d 1.00 .
C(1) 0.4516(10) 0.4093(4) 0.0401(5) 0.058(2) Uani d 1.00 .
C(2) 0.407(1) 0.3611(5) -0.0233(6) 0.068(3) Uani d 1.00 .
C(3) 0.437(1) 0.2464(4) -0.0573(5) 0.060(2) Uani d 1.00 .
C(4) 0.5270(9) 0.1848(3) -0.0355(5) 0.048(2) Uani d 1.00 .
C(5) 0.5593(9) 0.1393(4) -0.0914(5) 0.051(2) Uani d 1.00 .
C(6) 0.6350(9) 0.0816(4) -0.0708(5) 0.054(2) Uani d 1.00 .
C(7) 0.6827(9) 0.0678(4) 0.0042(5) 0.052(2) Uani d 1.00 .
C(8) 0.6511(9) 0.1115(4) 0.0592(4) 0.053(2) Uani d 1.00 .
C(9) 0.5722(9) 0.1714(4) 0.0408(5) 0.049(2) Uani d 1.00 .
C(10) 0.698(1) 0.0973(4) 0.1419(5) 0.059(2) Uani d 1.00 .
C(11) 0.833(1) 0.1490(5) 0.2457(5) 0.064(2) Uani d 1.00 .
C(12) 0.7283(10) 0.1971(5) 0.2765(4) 0.058(2) Uani d 1.00 .
C(13) 0.617(1) 0.1699(5) 0.3136(5) 0.059(2) Uani d 1.00 .
C(14) 0.523(1) 0.2123(5) 0.3458(5) 0.063(2) Uani d 1.00 .
C(15) 0.541(1) 0.2819(5) 0.3406(5) 0.060(2) Uani d 1.00 .
C(16) 0.6491(10) 0.3122(5) 0.3031(5) 0.059(2) Uani d 1.00 .
C(17) 0.7415(9) 0.2678(5) 0.2704(4) 0.055(2) Uani d 1.00 .
C(18) 0.673(1) 0.3882(5) 0.2991(6) 0.070(3) Uani d 1.00 .
C(19) 0.438(1) 0.4211(6) 0.2552(6) 0.069(3) Uani d 1.00 .
C(20) 0.4681(9) 0.4366(4) 0.1746(5) 0.056(2) Uani d 1.00 .
C(21) 0.5459(10) 0.4929(4) 0.1596(5) 0.055(2) Uani d 1.00 .
C(22) 0.5794(10) 0.5093(4) 0.0882(5) 0.058(2) Uani d 1.00 .
C(23) 0.531(1) 0.4664(5) 0.0295(5) 0.059(2) Uani d 1.00 .
C(24) 0.4236(10) 0.3941(4) 0.1140(6) 0.062(2) Uani d 1.00 .
C(25) 0.827(1) 0.3066(6) 0.1586(7) 0.080(3) Uani d 1.00 .
C(26) 0.208(2) 0.3408(8) 0.137(1) 0.116(5) Uani d 1.00 .
C(27) 0.398(1) 0.1831(6) 0.3823(7) 0.078(3) Uani d 1.00 .
C(28) 0.262(2) 0.2064(9) 0.3337(9) 0.103(5) Uani d 1.00 .
C(29) 0.401(3) 0.106(1) 0.388(2) 0.160(9) Uani d 1.00 .
C(30) 0.384(2) 0.216(1) 0.4592(9) 0.132(7) Uani d 1.00 .
C(31) 0.670(1) 0.5706(5) 0.0728(7) 0.078(3) Uani d 1.00 .
C(32) 0.779(3) 0.552(2) 0.025(2) 0.20(1) Uani d 1.00 .
C(33) 0.580(3) 0.6196(10) 0.019(1) 0.152(9) Uani d 1.00 .
C(34) 0.713(4) 0.613(2) 0.140(1) 0.21(1) Uani d 1.00 .
H(1) 0.44(1) 0.369(6) -0.085(7) 0.07(1) Uiso calc 1.00 .
H(2) 0.310(9) 0.342(4) -0.009(4) 0.04(1) Uiso calc 1.00 .
H(3) 0.44(2) 0.256(7) -0.121(8) 0.09(1) Uiso calc 1.00 .
H(4) 0.334(8) 0.243(3) -0.048(4) 0.03(1) Uiso calc 1.00 .
H(5) 0.531(7) 0.147(3) -0.139(5) 0.03(1) Uiso calc 1.00 .
H(6) 0.73(1) 0.034(6) 0.015(6) 0.06(1) Uiso calc 1.00 .
H(7) 0.5274 0.2427 0.0774 0.1033 Uiso calc 1.00 .
H(8) 0.619(7) 0.113(3) 0.167(4) 0.02(1) Uiso calc 1.00 .
H(9) 0.7280 0.0515 0.1482 0.0709 Uiso calc 1.00 .
H(10) 0.824(8) 0.101(4) 0.269(4) 0.03(1) Uiso calc 1.00 .
H(11) 0.9250 0.1665 0.2590 0.0765 Uiso calc 1.00 .
H(12) 0.612(9) 0.124(5) 0.322(5) 0.04(1) Uiso calc 1.00 .
H(13) 0.500(8) 0.322(4) 0.359(4) 0.04(1) Uiso calc 1.00 .
H(14) 0.75(1) 0.393(6) 0.344(7) 0.08(1) Uiso calc 1.00 .
H(15) 0.72(1) 0.405(5) 0.253(6) 0.05(1) Uiso calc 1.00 .
H(16) 0.433(10) 0.383(5) 0.244(5) 0.04(1) Uiso calc 1.00 .
H(17) 0.36(2) 0.463(8) 0.262(9) 0.098(10) Uiso calc 1.00 .
H(18) 0.581(10) 0.516(4) 0.206(5) 0.05(1) Uiso calc 1.00 .
H(19) 0.56(1) 0.478(5) -0.011(7) 0.06(1) Uiso calc 1.00 .
H(20) 0.1597 0.3648 0.0952 0.1443 Uiso calc 1.00 .
H(21) 0.2021 0.3694 0.1818 0.1443 Uiso calc 1.00 .
H(22) 0.1677 0.2990 0.1442 0.1443 Uiso calc 1.00 .
H(23) 0.9067 0.3269 0.1408 0.0947 Uiso calc 1.00 .
H(24) 0.7479 0.3353 0.1478 0.0947 Uiso calc 1.00 .
H(25) 0.8091 0.2635 0.1345 0.0947 Uiso calc 1.00 .
H(26) 0.3789 0.2644 0.4535 0.1609 Uiso calc 1.00 .
H(27) 0.3027 0.1998 0.4792 0.1609 Uiso calc 1.00 .
H(28) 0.4644 0.2050 0.4932 0.1609 Uiso calc 1.00 .
H(29) 0.4107 0.0869 0.3396 0.1960 Uiso calc 1.00 .
H(30) 0.3174 0.0899 0.4060 0.1960 Uiso calc 1.00 .
H(31) 0.4791 0.0923 0.4224 0.1960 Uiso calc 1.00 .
H(32) 0.2580 0.2547 0.3320 0.1275 Uiso calc 1.00 .
H(33) 0.2620 0.1889 0.2836 0.1275 Uiso calc 1.00 .
H(34) 0.1823 0.1893 0.3555 0.1275 Uiso calc 1.00 .
H(35) 0.6337 0.6575 0.0075 0.1837 Uiso calc 1.00 .
H(36) 0.5024 0.6350 0.0455 0.1837 Uiso calc 1.00 .
H(37) 0.5448 0.5960 -0.0248 0.1837 Uiso calc 1.00 .
H(38) 0.8186 0.5926 0.0059 0.2287 Uiso calc 1.00 .
H(39) 0.7378 0.5261 -0.0177 0.2287 Uiso calc 1.00 .
H(40) 0.8485 0.5261 0.0523 0.2287 Uiso calc 1.00 .
H(41) 0.7742 0.5858 0.1744 0.2424 Uiso calc 1.00 .
H(42) 0.6350 0.6264 0.1630 0.2424 Uiso calc 1.00 .
H(43) 0.7643 0.6512 0.1247 0.2424 Uiso calc 1.00 .

loop_
_atom_type_symbol
_atom_type_oxidation_number
_atom_type_number_in_cell
_atom_type_scat_dispersion_real
_atom_type_scat_dispersion_imag
_atom_type_scat_source
C 0 136 0.018 0.009
;International Tables for Crystallography
(1992, Vol. C, Tables 4.2.6.8 and 6.1.1.1)
;
H 0 172 0.000 0.000
;International Tables for Crystallography
(1992, Vol. C, Table 6.1.1.2)
;
N 0 4 0.031 0.018
;International Tables for Crystallography
(1992, Vol. C, Tables 4.2.6.8 and 6.1.1.1)
;
O 0 32 0.049 0.032
;International Tables for Crystallography
(1992, Vol. C, Tables 4.2.6.8 and 6.1.1.1)
;

loop_
_geom_angle_atom_site_label_1
_geom_angle_atom_site_label_2
_geom_angle_atom_site_label_3
_geom_angle
_geom_angle_site_symmetry_1
_geom_angle_site_symmetry_2
_geom_angle_site_symmetry_3
_geom_angle_publ_flag
C(2) O(1) C(3) 111.8(5) 1_555 1_555 1_555 yes
C(9) O(2) H(7) 99.1(3) 1_555 1_555 1_555 no
C(10) O(3) C(11) 112.2(7) 1_555 1_555 1_555 yes
C(17) O(4) C(25) 114.3(7) 1_555 1_555 1_555 yes
C(18) O(5) C(19) 116.1(7) 1_555 1_555 1_555 yes
C(24) O(6) C(26) 117.5(9) 1_555 1_555 1_555 yes
O(7) N(1) O(8) 122.6(8) 1_555 1_555 1_555 yes
O(7) N(1) C(6) 118.3(8) 1_555 1_555 1_555 yes
O(8) N(1) C(6) 119.0(8) 1_555 1_555 1_555 yes
C(2) C(1) C(23) 122.0(9) 1_555 1_555 1_555 yes
C(2) C(1) C(24) 120.2(8) 1_555 1_555 1_555 yes
C(23) C(1) C(24) 117.5(8) 1_555 1_555 1_555 yes
O(1) C(2) C(1) 107.1(6) 1_555 1_555 1_555 yes
O(1) C(2) H(1) 91(5) 1_555 1_555 1_555 no
O(1) C(2) H(2) 100(4) 1_555 1_555 1_555 no
C(1) C(2) H(1) 122(5) 1_555 1_555 1_555 no
C(1) C(2) H(2) 103(4) 1_555 1_555 1_555 no
H(1) C(2) H(2) 125(7) 1_555 1_555 1_555 no
O(1) C(3) C(4) 107.4(6) 1_555 1_555 1_555 yes
O(1) C(3) H(3) 111(6) 1_555 1_555 1_555 no
O(1) C(3) H(4) 105(4) 1_555 1_555 1_555 no
C(4) C(3) H(3) 107(6) 1_555 1_555 1_555 no
C(4) C(3) H(4) 116(3) 1_555 1_555 1_555 no
H(3) C(3) H(4) 108(8) 1_555 1_555 1_555 no
C(3) C(4) C(5) 119.4(7) 1_555 1_555 1_555 yes
C(3) C(4) C(9) 120.7(7) 1_555 1_555 1_555 yes
C(5) C(4) C(9) 119.8(7) 1_555 1_555 1_555 yes
C(4) C(5) C(6) 119.1(7) 1_555 1_555 1_555 yes
C(4) C(5) H(5) 120(4) 1_555 1_555 1_555 no
C(6) C(5) H(5) 120(4) 1_555 1_555 1_555 no
N(1) C(6) C(5) 118.7(7) 1_555 1_555 1_555 yes
N(1) C(6) C(7) 119.2(7) 1_555 1_555 1_555 yes
C(5) C(6) C(7) 122.0(7) 1_555 1_555 1_555 yes
C(6) C(7) C(8) 119.4(7) 1_555 1_555 1_555 yes
C(6) C(7) H(6) 120(7) 1_555 1_555 1_555 no
C(8) C(7) H(6) 120(7) 1_555 1_555 1_555 no
C(7) C(8) C(9) 120.6(7) 1_555 1_555 1_555 yes
C(7) C(8) C(10) 121.0(7) 1_555 1_555 1_555 yes
C(9) C(8) C(10) 118.4(7) 1_555 1_555 1_555 yes
O(2) C(9) C(4) 123.6(7) 1_555 1_555 1_555 yes
O(2) C(9) C(8) 117.2(6) 1_555 1_555 1_555 yes
C(4) C(9) C(8) 119.0(6) 1_555 1_555 1_555 yes
O(3) C(10) C(8) 107.8(6) 1_555 1_555 1_555 yes
O(3) C(10) H(8) 105(3) 1_555 1_555 1_555 no
O(3) C(10) H(9) 110.3(8) 1_555 1_555 1_555 no
C(8) C(10) H(8) 102(3) 1_555 1_555 1_555 no
C(8) C(10) H(9) 110.2(8) 1_555 1_555 1_555 no
H(8) C(10) H(9) 119(3) 1_555 1_555 1_555 no
O(3) C(11) C(12) 111.7(6) 1_555 1_555 1_555 yes
O(3) C(11) H(10) 107(3) 1_555 1_555 1_555 no
O(3) C(11) H(11) 109.0(8) 1_555 1_555 1_555 no
C(12) C(11) H(10) 109(4) 1_555 1_555 1_555 no
C(12) C(11) H(11) 108.5(9) 1_555 1_555 1_555 no
H(10) C(11) H(11) 110(4) 1_555 1_555 1_555 no
C(11) C(12) C(13) 119.6(8) 1_555 1_555 1_555 yes
C(11) C(12) C(17) 121.1(8) 1_555 1_555 1_555 yes
C(13) C(12) C(17) 119.3(7) 1_555 1_555 1_555 yes
C(12) C(13) C(14) 121.1(9) 1_555 1_555 1_555 yes
C(12) C(13) H(12) 120(5) 1_555 1_555 1_555 no
C(14) C(13) H(12) 118(5) 1_555 1_555 1_555 no
C(13) C(14) C(15) 118.4(8) 1_555 1_555 1_555 yes
C(13) C(14) C(27) 121.3(9) 1_555 1_555 1_555 yes
C(15) C(14) C(27) 120.2(8) 1_555 1_555 1_555 yes
C(14) C(15) C(16) 123.1(8) 1_555 1_555 1_555 yes
C(14) C(15) H(13) 137(4) 1_555 1_555 1_555 no
C(16) C(15) H(13) 99(4) 1_555 1_555 1_555 no
C(15) C(16) C(17) 117.1(8) 1_555 1_555 1_555 yes
C(15) C(16) C(18) 123.8(8) 1_555 1_555 1_555 yes
C(17) C(16) C(18) 119.0(8) 1_555 1_555 1_555 yes
O(4) C(17) C(12) 121.3(7) 1_555 1_555 1_555 yes
O(4) C(17) C(16) 117.5(8) 1_555 1_555 1_555 yes
C(12) C(17) C(16) 121.0(7) 1_555 1_555 1_555 yes
O(5) C(18) C(16) 113.7(8) 1_555 1_555 1_555 yes
O(5) C(18) H(14) 109(7) 1_555 1_555 1_555 no
O(5) C(18) H(15) 111(5) 1_555 1_555 1_555 no
C(16) C(18) H(14) 99(6) 1_555 1_555 1_555 no
C(16) C(18) H(15) 115(5) 1_555 1_555 1_555 no
H(14) C(18) H(15) 105(9) 1_555 1_555 1_555 no
O(5) C(19) C(20) 115.2(8) 1_555 1_555 1_555 yes
O(5) C(19) H(16) 107(6) 1_555 1_555 1_555 no
O(5) C(19) H(17) 108(8) 1_555 1_555 1_555 no
C(20) C(19) H(16) 87(6) 1_555 1_555 1_555 no
C(20) C(19) H(17) 97(7) 1_555 1_555 1_555 no
H(16) C(19) H(17) 136(10) 1_555 1_555 1_555 no
C(19) C(20) C(21) 120.2(8) 1_555 1_555 1_555 yes
C(19) C(20) C(24) 122.2(8) 1_555 1_555 1_555 yes
C(21) C(20) C(24) 117.5(8) 1_555 1_555 1_555 yes
C(20) C(21) C(22) 123.2(8) 1_555 1_555 1_555 yes
C(20) C(21) H(18) 111(5) 1_555 1_555 1_555 no
C(22) C(21) H(18) 125(5) 1_555 1_555 1_555 no
C(21) C(22) C(23) 117.3(8) 1_555 1_555 1_555 yes
C(21) C(22) C(31) 122.7(8) 1_555 1_555 1_555 yes
C(23) C(22) C(31) 119.9(8) 1_555 1_555 1_555 yes
C(1) C(23) C(22) 122.7(8) 1_555 1_555 1_555 yes
C(1) C(23) H(19) 125(7) 1_555 1_555 1_555 no
C(22) C(23) H(19) 112(7) 1_555 1_555 1_555 no
O(6) C(24) C(1) 117.5(8) 1_555 1_555 1_555 yes
O(6) C(24) C(20) 120.9(9) 1_555 1_555 1_555 yes
C(1) C(24) C(20) 121.6(8) 1_555 1_555 1_555 yes
O(4) C(25) H(23) 109(1) 1_555 1_555 1_555 no
O(4) C(25) H(24) 109(1) 1_555 1_555 1_555 no
O(4) C(25) H(25) 108(1) 1_555 1_555 1_555 no
H(23) C(25) H(24) 110(1) 1_555 1_555 1_555 no
H(23) C(25) H(25) 109(1) 1_555 1_555 1_555 no
H(24) C(25) H(25) 109(1) 1_555 1_555 1_555 no
O(6) C(26) H(20) 109(1) 1_555 1_555 1_555 no
O(6) C(26) H(21) 108(1) 1_555 1_555 1_555 no
O(6) C(26) H(22) 111(1) 1_555 1_555 1_555 no
H(20) C(26) H(21) 106(1) 1_555 1_555 1_555 no
H(20) C(26) H(22) 111(1) 1_555 1_555 1_555 no
H(21) C(26) H(22) 109(1) 1_555 1_555 1_555 no
C(14) C(27) C(28) 107.9(9) 1_555 1_555 1_555 yes
C(14) C(27) C(29) 112(1) 1_555 1_555 1_555 yes
C(14) C(27) C(30) 111(1) 1_555 1_555 1_555 yes
C(28) C(27) C(29) 109(1) 1_555 1_555 1_555 yes
C(28) C(27) C(30) 103(1) 1_555 1_555 1_555 yes
C(29) C(27) C(30) 111(1) 1_555 1_555 1_555 yes
C(27) C(28) H(32) 109(1) 1_555 1_555 1_555 no
C(27) C(28) H(33) 109(1) 1_555 1_555 1_555 no
C(27) C(28) H(34) 109(1) 1_555 1_555 1_555 no
H(32) C(28) H(33) 109(1) 1_555 1_555 1_555 no
H(32) C(28) H(34) 109(1) 1_555 1_555 1_555 no
H(33) C(28) H(34) 109(1) 1_555 1_555 1_555 no
C(27) C(29) H(29) 109(1) 1_555 1_555 1_555 no
C(27) C(29) H(30) 109(1) 1_555 1_555 1_555 no
C(27) C(29) H(31) 109(2) 1_555 1_555 1_555 no
H(29) C(29) H(30) 109(3) 1_555 1_555 1_555 no
H(29) C(29) H(31) 109(2) 1_555 1_555 1_555 no
H(30) C(29) H(31) 109(2) 1_555 1_555 1_555 no
C(27) C(30) H(26) 109(1) 1_555 1_555 1_555 no
C(27) C(30) H(27) 109(1) 1_555 1_555 1_555 no
C(27) C(30) H(28) 109(1) 1_555 1_555 1_555 no
H(26) C(30) H(27) 109(2) 1_555 1_555 1_555 no
H(26) C(30) H(28) 108(2) 1_555 1_555 1_555 no
H(27) C(30) H(28) 109(1) 1_555 1_555 1_555 no
C(22) C(31) C(32) 111(1) 1_555 1_555 1_555 yes
C(22) C(31) C(33) 107(1) 1_555 1_555 1_555 yes
C(22) C(31) C(34) 114(1) 1_555 1_555 1_555 yes
C(32) C(31) C(33) 100(2) 1_555 1_555 1_555 yes
C(32) C(31) C(34) 116(1) 1_555 1_555 1_555 yes
C(33) C(31) C(34) 103(1) 1_555 1_555 1_555 yes
C(31) C(32) H(38) 109(2) 1_555 1_555 1_555 no
C(31) C(32) H(39) 108(2) 1_555 1_555 1_555 no
C(31) C(32) H(40) 110(2) 1_555 1_555 1_555 no
H(38) C(32) H(39) 108(3) 1_555 1_555 1_555 no
H(38) C(32) H(40) 110(2) 1_555 1_555 1_555 no
H(39) C(32) H(40) 110(3) 1_555 1_555 1_555 no
C(31) C(33) H(35) 109(2) 1_555 1_555 1_555 no
C(31) C(33) H(36) 108(1) 1_555 1_555 1_555 no
C(31) C(33) H(37) 109(1) 1_555 1_555 1_555 no
H(35) C(33) H(36) 109(2) 1_555 1_555 1_555 no
H(35) C(33) H(37) 111(2) 1_555 1_555 1_555 no
H(36) C(33) H(37) 108(2) 1_555 1_555 1_555 no
C(31) C(34) H(41) 108(2) 1_555 1_555 1_555 no
C(31) C(34) H(42) 110(2) 1_555 1_555 1_555 no
C(31) C(34) H(43) 109(1) 1_555 1_555 1_555 no
H(41) C(34) H(42) 109(2) 1_555 1_555 1_555 no
H(41) C(34) H(43) 108(3) 1_555 1_555 1_555 no
H(42) C(34) H(43) 110(3) 1_555 1_555 1_555 no

loop_
_geom_bond_atom_site_label_1
_geom_bond_atom_site_label_2
_geom_bond_distance
_geom_bond_site_symmetry_1
_geom_bond_site_symmetry_2
_geom_bond_publ_flag
O(1) C(2) 1.42(1) 1_555 1_555 yes
O(1) C(3) 1.417(9) 1_555 1_555 yes
O(2) C(9) 1.314(9) 1_555 1_555 yes
O(2) H(7) 0.758 1_555 1_555 no
O(3) C(10) 1.43(1) 1_555 1_555 yes
O(3) C(11) 1.431(9) 1_555 1_555 yes
O(4) C(17) 1.36(1) 1_555 1_555 yes
O(4) C(25) 1.44(1) 1_555 1_555 yes
O(5) C(18) 1.42(1) 1_555 1_555 yes
O(5) C(19) 1.41(1) 1_555 1_555 yes
O(6) C(24) 1.39(1) 1_555 1_555 yes
O(6) C(26) 1.40(2) 1_555 1_555 yes
O(7) N(1) 1.21(1) 1_555 1_555 yes
O(8) N(1) 1.22(1) 1_555 1_555 yes
N(1) C(6) 1.47(1) 1_555 1_555 yes
C(1) C(2) 1.50(1) 1_555 1_555 yes
C(1) C(23) 1.38(1) 1_555 1_555 yes
C(1) C(24) 1.40(1) 1_555 1_555 yes
C(2) H(1) 1.2(1) 1_555 1_555 no
C(2) H(2) 1.06(8) 1_555 1_555 no
C(3) C(4) 1.51(1) 1_555 1_555 yes
C(3) H(3) 1.2(1) 1_555 1_555 no
C(3) H(4) 1.02(8) 1_555 1_555 no
C(4) C(5) 1.39(1) 1_555 1_555 yes
C(4) C(9) 1.40(1) 1_555 1_555 yes
C(5) C(6) 1.37(1) 1_555 1_555 yes
C(5) H(5) 0.87(8) 1_555 1_555 no
C(6) C(7) 1.39(1) 1_555 1_555 yes
C(7) C(8) 1.36(1) 1_555 1_555 yes
C(7) H(6) 0.8(1) 1_555 1_555 no
C(8) C(9) 1.42(1) 1_555 1_555 yes
C(8) C(10) 1.52(1) 1_555 1_555 yes
C(10) H(8) 0.98(7) 1_555 1_555 no
C(10) H(9) 0.945 1_555 1_555 no
C(11) C(12) 1.52(1) 1_555 1_555 yes
C(11) H(10) 1.04(7) 1_555 1_555 no
C(11) H(11) 0.951 1_555 1_555 no
C(12) C(13) 1.41(1) 1_555 1_555 yes
C(12) C(17) 1.40(1) 1_555 1_555 yes
C(13) C(14) 1.39(1) 1_555 1_555 yes
C(13) H(12) 0.91(9) 1_555 1_555 no
C(14) C(15) 1.38(1) 1_555 1_555 yes
C(14) C(27) 1.54(1) 1_555 1_555 yes
C(15) C(16) 1.42(1) 1_555 1_555 yes
C(15) H(13) 0.95(8) 1_555 1_555 no
C(16) C(17) 1.41(1) 1_555 1_555 yes
C(16) C(18) 1.51(1) 1_555 1_555 yes
C(18) H(14) 1.0(1) 1_555 1_555 no
C(18) H(15) 1.0(1) 1_555 1_555 no
C(19) C(20) 1.52(1) 1_555 1_555 yes
C(19) H(16) 0.8(1) 1_555 1_555 no
C(19) H(17) 1.1(2) 1_555 1_555 no
C(20) C(21) 1.37(1) 1_555 1_555 yes
C(20) C(24) 1.39(1) 1_555 1_555 yes
C(21) C(22) 1.37(1) 1_555 1_555 yes
C(21) H(18) 0.97(9) 1_555 1_555 no
C(22) C(23) 1.38(1) 1_555 1_555 yes
C(22) C(31) 1.53(1) 1_555 1_555 yes
C(23) H(19) 0.8(1) 1_555 1_555 no
C(25) H(23) 0.946 1_555 1_555 no
C(25) H(24) 0.947 1_555 1_555 no
C(25) H(25) 0.953 1_555 1_555 no
C(26) H(20) 0.955 1_555 1_555 no
C(26) H(21) 0.982 1_555 1_555 no
C(26) H(22) 0.922 1_555 1_555 no
C(27) C(28) 1.56(2) 1_555 1_555 yes
C(27) C(29) 1.51(3) 1_555 1_555 yes
C(27) C(30) 1.52(2) 1_555 1_555 yes
C(28) H(32) 0.948 1_555 1_555 no
C(28) H(33) 0.952 1_555 1_555 no
C(28) H(34) 0.950 1_555 1_555 no
C(29) H(29) 0.951 1_555 1_555 no
C(29) H(30) 0.948 1_555 1_555 no
C(29) H(31) 0.952 1_555 1_555 no
C(30) H(26) 0.955 1_555 1_555 no
C(30) H(27) 0.946 1_555 1_555 no
C(30) H(28) 0.952 1_555 1_555 no
C(31) C(32) 1.46(3) 1_555 1_555 yes
C(31) C(33) 1.55(3) 1_555 1_555 yes
C(31) C(34) 1.47(2) 1_555 1_555 yes
C(32) H(38) 0.956 1_555 1_555 no
C(32) H(39) 0.958 1_555 1_555 no
C(32) H(40) 0.933 1_555 1_555 no
C(33) H(35) 0.938 1_555 1_555 no
C(33) H(36) 0.965 1_555 1_555 no
C(33) H(37) 0.943 1_555 1_555 no
C(34) H(41) 0.962 1_555 1_555 no
C(34) H(42) 0.934 1_555 1_555 no
C(34) H(43) 0.950 1_555 1_555 no

loop_
_geom_contact_atom_site_label_1
_geom_contact_atom_site_label_2
_geom_contact_distance
_geom_contact_site_symmetry_1
_geom_contact_site_symmetry_2
O(4) H(3) 2.8(1) 1_555 4_555
O(4) H(5) 2.86(8) 1_555 4_555
O(7) H(17) 2.6(2) 1_555 4_554
O(7) H(12) 3.27(9) 1_555 2_554
O(7) C(19) 3.42(1) 1_555 4_554
O(7) H(10) 3.56(8) 1_555 2_554
O(8) H(12) 2.68(9) 1_555 2_554
O(8) H(17) 2.8(2) 1_555 4_554
O(8) H(10) 2.85(8) 1_555 2_554
O(8) H(1) 3.0(1) 1_555 3_545
O(8) C(2) 3.23(1) 1_555 3_545
O(8) H(19) 3.4(1) 1_555 3_545
O(8) H(2) 3.39(8) 1_555 3_545
O(8) C(13) 3.46(1) 1_555 2_554
O(8) C(1) 3.54(1) 1_555 3_545
O(8) C(23) 3.58(1) 1_555 3_545
N(1) H(17) 2.9(2) 1_555 4_554
N(1) H(12) 3.21(9) 1_555 2_554
N(1) H(10) 3.60(8) 1_555 2_554
N(1) C(19) 3.60(1) 1_555 4_554
C(1) H(6) 3.2(1) 1_555 3_455
C(3) C(17) 3.43(1) 1_555 4_454
C(3) C(12) 3.57(1) 1_555 4_454
C(5) H(14) 3.2(1) 1_555 4_454
C(11) H(1) 3.1(1) 1_555 4_555
C(11) H(3) 3.1(1) 1_555 4_555
C(12) H(3) 2.8(1) 1_555 4_555
C(12) H(1) 3.3(1) 1_555 4_555
C(12) H(4) 3.38(7) 1_555 4_555
C(13) H(1) 3.5(1) 1_555 4_555
C(13) H(4) 3.49(7) 1_555 4_555
C(13) H(2) 3.50(8) 1_555 4_555
C(13) H(3) 3.5(1) 1_555 4_555
C(14) H(4) 3.47(8) 1_555 4_555
C(15) H(4) 3.31(8) 1_555 4_555
C(16) H(4) 3.22(8) 1_555 4_555
C(16) H(3) 3.3(1) 1_555 4_555
C(17) H(3) 2.6(1) 1_555 4_555
C(17) H(4) 3.25(7) 1_555 4_555
C(17) H(5) 3.49(7) 1_555 4_555
C(18) H(5) 3.57(7) 1_555 4_555
C(22) H(6) 3.5(1) 1_555 3_455
C(23) H(6) 3.2(1) 1_555 3_455
C(28) H(3) 3.3(1) 1_555 4_455
C(32) H(14) 3.4(1) 1_555 2_564
C(33) H(13) 3.10(8) 1_555 2_564
H(1) H(10) 2.8(1) 1_555 4_454
H(1) H(12) 3.4(1) 1_555 4_454
H(2) H(12) 3.5(1) 1_555 4_454
H(3) H(14) 3.5(2) 1_555 4_454
H(3) H(10) 3.5(2) 1_555 4_454
H(4) H(14) 3.3(1) 1_555 4_454
H(5) H(14) 2.8(1) 1_555 4_454
H(5) H(15) 3.5(1) 1_555 4_454
H(6) H(19) 3.4(2) 1_555 3_545
H(10) H(17) 2.7(2) 1_555 3_545
H(10) H(18) 3.3(1) 1_555 3_545
